data_4337183
loop_
_publ_author_name
'Al\'os, Joaqu\'in'
'Bola\~no, Tamara'
'Esteruelas, Miguel A.'
'Oliv\'an, Montserrat'
'O\~nate, Enrique'
'Valencia, Marta'

_publ_section_title
;
 POP-Pincer Ruthenium Complexes: d(6) Counterparts of Osmium d(4) Species.
;
_journal_issue 2
_journal_name_full 'Inorganic chemistry'
_journal_page_first 1195
_journal_page_last 1209
_journal_paper_doi 10.1021/ic402795g
_journal_volume 53
_journal_year 2014
_chemical_formula_sum 'C29 H48 O2 P2 Ru S'
_chemical_formula_weight 623.74
_chemical_name_systematic
; 
 ? 
;
_space_group_IT_number 19
_symmetry_cell_setting orthorhombic
_symmetry_space_group_name_Hall 'P 2ac 2ab'
_symmetry_space_group_name_H-M 'P 21 21 21'
_atom_sites_solution_hydrogens geom
_atom_sites_solution_primary direct
_atom_sites_solution_secondary difmap
_audit_creation_method SHELXL-97
_cell_angle_alpha 90.00
_cell_angle_beta 90.00
_cell_angle_gamma 90.00
_cell_formula_units_Z 4
_cell_length_a 11.3942(8)
_cell_length_b 12.0436(9)
_cell_length_c 22.0937(16)
_cell_measurement_reflns_used 8598
_cell_measurement_temperature 100(2)
_cell_measurement_theta_max 26
_cell_measurement_theta_min 2
_cell_volume 3031.9(4)
_computing_cell_refinement 'APEX2 v2008.4-0, Bruker AXS'
_computing_data_collection 'APEX2 v2008.4-0, Bruker AXS'
_computing_data_reduction
;
  SAINT-Bruker integration program embedded in APEX2 v2008.4-0, Bruker AXS
;
_computing_molecular_graphics 'XP, SHELXTL v. 6.1 (Bruker, 2000)'
_computing_publication_material 'XCIF, SHELXTL v. 6.1 (Bruker, 2000)'
_computing_structure_refinement 'SHELXL-97 (Sheldrick, 1997)'
_computing_structure_solution 'SHELXS-97 (Sheldrick, 1990)'
_diffrn_ambient_temperature 100(2)
_diffrn_detector_area_resol_mean 8.26
_diffrn_measured_fraction_theta_full 1.000
_diffrn_measured_fraction_theta_max 0.953
_diffrn_measurement_device_type 'Bruker SMART APEX CCD system'
_diffrn_measurement_method '\w rotations with narrow frames'
_diffrn_radiation_monochromator graphite
_diffrn_radiation_source 'fine-focus sealed tube'
_diffrn_radiation_type MoK\a
_diffrn_radiation_wavelength 0.71073
_diffrn_reflns_av_R_equivalents 0.0554
_diffrn_reflns_av_sigmaI/netI 0.0464
_diffrn_reflns_limit_h_max 15
_diffrn_reflns_limit_h_min -15
_diffrn_reflns_limit_k_max 16
_diffrn_reflns_limit_k_min -15
_diffrn_reflns_limit_l_max 29
_diffrn_reflns_limit_l_min -29
_diffrn_reflns_number 36800
_diffrn_reflns_theta_full 27.50
_diffrn_reflns_theta_max 28.79
_diffrn_reflns_theta_min 1.84
_diffrn_standards_decay_% 'no decay'
_exptl_absorpt_coefficient_mu 0.715
_exptl_absorpt_correction_T_max 0.862
_exptl_absorpt_correction_T_min 0.789
_exptl_absorpt_correction_type multi-scan
_exptl_absorpt_process_details
;
Absorption correction performed with SADABS program. This is based on the
method of Blessing: Blessing, R. H., Acta Crystallogr., Sect. A 1995, 51, 33.

SADABS: Area-Detector Absorption Correction. Bruker-AXS 
within SAINT+ package, v. 6.1 (2000).
;
_exptl_crystal_colour yellow
_exptl_crystal_density_diffrn 1.366
_exptl_crystal_density_method 'not measured'
_exptl_crystal_description prism
_exptl_crystal_F_000 1312
_exptl_crystal_size_max 0.18
_exptl_crystal_size_mid 0.10
_exptl_crystal_size_min 0.06
_refine_diff_density_max 1.689
_refine_diff_density_min -0.610
_refine_diff_density_rms 0.089
_refine_ls_abs_structure_details 'Flack H D (1983), Acta Cryst. A39, 876-881'
_refine_ls_abs_structure_Flack 0.49(3)
_refine_ls_extinction_method none
_refine_ls_goodness_of_fit_ref 1.074
_refine_ls_hydrogen_treatment mixed
_refine_ls_matrix_type full
_refine_ls_number_parameters 337
_refine_ls_number_reflns 7328
_refine_ls_number_restraints 0
_refine_ls_restrained_S_all 1.074
_refine_ls_R_factor_all 0.0475
_refine_ls_R_factor_gt 0.0371
_refine_ls_shift/su_max 0.001
_refine_ls_shift/su_mean 0.000
_refine_ls_structure_factor_coef Fsqd
_refine_ls_weighting_details 'calc w=1/[\s^2^(Fo^2^)+(0.0380P)^2^+1.5199P] where P=(Fo^2^+2Fc^2^)/3'
_refine_ls_weighting_scheme calc
_refine_ls_wR_factor_gt 0.0792
_refine_ls_wR_factor_ref 0.0847
_reflns_number_gt 6544
_reflns_number_total 7328
_reflns_threshold_expression >2sigma(I)
_cod_data_source_file ic402795g_si_001.cif
_cod_data_source_block enrique47as
_cod_original_sg_symbol_H-M P2(1)2(1)2(1)
_cod_database_code 4337183

loop_
_symmetry_equiv_pos_as_xyz
'x, y, z'
'-x+1/2, -y, z+1/2'
'-x, y+1/2, -z+1/2'
'x+1/2, -y+1/2, -z'

loop_
_atom_site_label
_atom_site_type_symbol
_atom_site_fract_x
_atom_site_fract_y
_atom_site_fract_z
_atom_site_U_iso_or_equiv
_atom_site_adp_type
_atom_site_occupancy
_atom_site_symmetry_multiplicity
_atom_site_calc_flag
_atom_site_refinement_flags
Ru Ru 0.91686(2) 0.57328(2) 0.071211(11) 0.01696(7) Uani 1 1 d .
H01 H 0.990(3) 0.605(3) 0.1319(15) 0.014(9) Uiso 1 1 d .
H02 H 1.015(4) 0.654(4) 0.036(2) 0.051(14) Uiso 1 1 d .
S1 S 0.82731(8) 0.54683(7) -0.01851(4) 0.02112(18) Uani 1 1 d .
P1 P 0.82330(8) 0.71422(7) 0.12008(4) 0.01862(18) Uani 1 1 d .
P2 P 1.03517(7) 0.42232(8) 0.07427(4) 0.01978(16) Uani 1 1 d .
O1 O 0.8061(2) 0.47048(19) 0.13773(10) 0.0188(5) Uani 1 1 d .
O2 O 0.8978(2) 0.5046(2) -0.07053(11) 0.0309(6) Uani 1 1 d .
C1 C 0.7751(3) 0.6435(3) 0.18939(16) 0.0207(8) Uani 1 1 d .
C2 C 0.7617(3) 0.5294(3) 0.18831(15) 0.0202(7) Uani 1 1 d .
C3 C 0.7039(3) 0.4685(3) 0.23324(15) 0.0219(8) Uani 1 1 d .
C4 C 0.6716(3) 0.5263(3) 0.28560(17) 0.0270(8) Uani 1 1 d .
H4 H 0.6351 0.4876 0.3180 0.032 Uiso 1 1 calc R
C5 C 0.6923(3) 0.6389(3) 0.29075(17) 0.0272(8) Uani 1 1 d .
H5 H 0.6735 0.6765 0.3273 0.033 Uiso 1 1 calc R
C6 C 0.7404(3) 0.6970(3) 0.24248(16) 0.0253(8) Uani 1 1 d .
H6 H 0.7498 0.7752 0.2457 0.030 Uiso 1 1 calc R
C7 C 0.6752(4) 0.3477(3) 0.21999(16) 0.0260(8) Uani 1 1 d .
C8 C 0.5716(4) 0.3439(3) 0.17448(16) 0.0318(9) Uani 1 1 d .
H8A H 0.5030 0.3805 0.1923 0.048 Uiso 1 1 calc R
H8B H 0.5524 0.2664 0.1652 0.048 Uiso 1 1 calc R
H8C H 0.5941 0.3824 0.1372 0.048 Uiso 1 1 calc R
C9 C 0.6383(4) 0.2838(3) 0.27750(17) 0.0337(9) Uani 1 1 d .
H9A H 0.7038 0.2824 0.3062 0.051 Uiso 1 1 calc R
H9B H 0.6167 0.2076 0.2666 0.051 Uiso 1 1 calc R
H9C H 0.5708 0.3209 0.2962 0.051 Uiso 1 1 calc R
C10 C 0.7831(3) 0.2978(3) 0.19157(15) 0.0229(8) Uani 1 1 d .
C11 C 0.8486(3) 0.3637(3) 0.15147(15) 0.0210(7) Uani 1 1 d .
C12 C 0.9531(3) 0.3287(3) 0.12529(15) 0.0226(8) Uani 1 1 d .
C13 C 0.9931(4) 0.2224(3) 0.14033(17) 0.0276(8) Uani 1 1 d .
H13 H 1.0653 0.1966 0.1241 0.033 Uiso 1 1 calc R
C14 C 0.9290(4) 0.1540(3) 0.17866(16) 0.0316(9) Uani 1 1 d .
H14 H 0.9563 0.0814 0.1878 0.038 Uiso 1 1 calc R
C15 C 0.8245(4) 0.1926(3) 0.20357(16) 0.0283(8) Uani 1 1 d .
H15 H 0.7806 0.1452 0.2295 0.034 Uiso 1 1 calc R
C16 C 0.6809(3) 0.7796(3) 0.09592(17) 0.0257(8) Uani 1 1 d .
H16 H 0.6927 0.8078 0.0538 0.031 Uiso 1 1 calc R
C17 C 0.6373(4) 0.8782(3) 0.13397(18) 0.0304(9) Uani 1 1 d .
H17A H 0.5627 0.9052 0.1175 0.046 Uiso 1 1 calc R
H17B H 0.6956 0.9380 0.1327 0.046 Uiso 1 1 calc R
H17C H 0.6259 0.8542 0.1760 0.046 Uiso 1 1 calc R
C18 C 0.5858(4) 0.6912(3) 0.09272(17) 0.0309(8) Uani 1 1 d .
H18A H 0.5583 0.6739 0.1337 0.046 Uiso 1 1 calc R
H18B H 0.6178 0.6240 0.0740 0.046 Uiso 1 1 calc R
H18C H 0.5200 0.7188 0.0684 0.046 Uiso 1 1 calc R
C19 C 0.9071(4) 0.8386(3) 0.14417(15) 0.0224(7) Uani 1 1 d .
H19 H 0.8552 0.8849 0.1705 0.027 Uiso 1 1 calc R
C20 C 1.0172(3) 0.8104(3) 0.17961(18) 0.0276(8) Uani 1 1 d .
H20A H 1.0704 0.7670 0.1540 0.041 Uiso 1 1 calc R
H20B H 0.9960 0.7669 0.2155 0.041 Uiso 1 1 calc R
H20C H 1.0563 0.8791 0.1922 0.041 Uiso 1 1 calc R
C21 C 0.9357(3) 0.9053(3) 0.08696(15) 0.0279(8) Uani 1 1 d .
H21A H 0.9804 0.9718 0.0980 0.042 Uiso 1 1 calc R
H21B H 0.8626 0.9273 0.0669 0.042 Uiso 1 1 calc R
H21C H 0.9824 0.8594 0.0593 0.042 Uiso 1 1 calc R
C22 C 1.0759(4) 0.3204(3) 0.01428(15) 0.0266(8) Uani 1 1 d .
H22 H 1.1249 0.2617 0.0339 0.032 Uiso 1 1 calc R
C23 C 1.1504(4) 0.3734(4) -0.03573(18) 0.0360(10) Uani 1 1 d .
H23A H 1.1614 0.3199 -0.0687 0.054 Uiso 1 1 calc R
H23B H 1.2269 0.3946 -0.0192 0.054 Uiso 1 1 calc R
H23C H 1.1103 0.4395 -0.0513 0.054 Uiso 1 1 calc R
C24 C 0.9683(4) 0.2625(3) -0.01330(19) 0.0363(10) Uani 1 1 d .
H24A H 0.9249 0.3154 -0.0385 0.054 Uiso 1 1 calc R
H24B H 0.9172 0.2355 0.0192 0.054 Uiso 1 1 calc R
H24C H 0.9941 0.1997 -0.0382 0.054 Uiso 1 1 calc R
C25 C 1.1791(3) 0.4367(3) 0.11461(17) 0.0273(8) Uani 1 1 d .
H25 H 1.2243 0.3664 0.1088 0.033 Uiso 1 1 calc R
C26 C 1.1627(4) 0.4550(3) 0.18258(18) 0.0361(10) Uani 1 1 d .
H26A H 1.2396 0.4626 0.2020 0.054 Uiso 1 1 calc R
H26B H 1.1211 0.3913 0.2000 0.054 Uiso 1 1 calc R
H26C H 1.1168 0.5227 0.1893 0.054 Uiso 1 1 calc R
C27 C 1.2516(4) 0.5322(4) 0.0888(2) 0.0415(11) Uani 1 1 d .
H27A H 1.2122 0.6028 0.0974 0.062 Uiso 1 1 calc R
H27B H 1.2596 0.5229 0.0449 0.062 Uiso 1 1 calc R
H27C H 1.3296 0.5323 0.1075 0.062 Uiso 1 1 calc R
C28 C 0.7026(4) 0.4558(3) -0.01675(19) 0.0330(9) Uani 1 1 d .
H28A H 0.6703 0.4484 -0.0577 0.050 Uiso 1 1 calc R
H28B H 0.6427 0.4867 0.0102 0.050 Uiso 1 1 calc R
H28C H 0.7269 0.3827 -0.0019 0.050 Uiso 1 1 calc R
C29 C 0.7548(4) 0.6649(3) -0.04948(17) 0.0287(9) Uani 1 1 d .
H29A H 0.8116 0.7250 -0.0554 0.043 Uiso 1 1 calc R
H29B H 0.6931 0.6896 -0.0216 0.043 Uiso 1 1 calc R
H29C H 0.7196 0.6451 -0.0885 0.043 Uiso 1 1 calc R

loop_
_atom_site_aniso_label
_atom_site_aniso_U_11
_atom_site_aniso_U_22
_atom_site_aniso_U_33
_atom_site_aniso_U_23
_atom_site_aniso_U_13
_atom_site_aniso_U_12
Ru 0.01943(12) 0.01622(12) 0.01522(11) 0.00079(11) 0.00081(11) 0.00070(12)
S1 0.0236(4) 0.0224(5) 0.0173(4) 0.0007(3) -0.0012(3) -0.0014(3)
P1 0.0193(4) 0.0167(4) 0.0199(4) 0.0011(3) 0.0001(3) 0.0007(4)
P2 0.0240(4) 0.0163(4) 0.0190(4) 0.0011(4) 0.0039(3) 0.0017(4)
O1 0.0222(13) 0.0184(12) 0.0160(11) 0.0009(9) 0.0015(10) -0.0005(10)
O2 0.0362(15) 0.0390(14) 0.0175(11) -0.0026(12) -0.0004(13) 0.0039(12)
C1 0.0150(17) 0.0251(19) 0.0220(17) 0.0001(14) -0.0008(14) 0.0021(14)
C2 0.0167(17) 0.0285(19) 0.0155(16) -0.0021(13) 0.0013(14) 0.0006(15)
C3 0.0214(19) 0.0265(18) 0.0179(16) 0.0020(14) -0.0007(14) -0.0014(15)
C4 0.026(2) 0.034(2) 0.0208(17) 0.0019(15) 0.0048(16) 0.0031(17)
C5 0.030(2) 0.034(2) 0.0185(17) -0.0035(15) 0.0040(15) 0.0057(17)
C6 0.027(2) 0.0222(19) 0.0273(18) -0.0024(15) 0.0001(16) 0.0057(16)
C7 0.028(2) 0.0264(19) 0.0233(18) 0.0033(15) -0.0005(16) -0.0055(17)
C8 0.031(2) 0.036(2) 0.0282(19) 0.0045(16) -0.0050(18) -0.0123(19)
C9 0.036(2) 0.037(2) 0.029(2) 0.0061(18) 0.0092(17) -0.0082(19)
C10 0.031(2) 0.0215(18) 0.0161(16) -0.0003(13) -0.0009(14) -0.0064(15)
C11 0.030(2) 0.0139(16) 0.0191(16) -0.0008(13) -0.0018(15) -0.0051(15)
C12 0.033(2) 0.0154(17) 0.0195(16) 0.0020(13) 0.0001(14) 0.0007(14)
C13 0.039(2) 0.0186(18) 0.0248(18) 0.0010(15) 0.0056(16) 0.0027(17)
C14 0.053(3) 0.0160(17) 0.0258(18) 0.0025(14) 0.0099(19) 0.0004(19)
C15 0.043(2) 0.0193(19) 0.0231(18) 0.0016(14) 0.0025(17) -0.0072(17)
C16 0.0223(19) 0.0277(19) 0.0270(17) 0.0071(15) -0.0023(15) 0.0033(16)
C17 0.027(2) 0.0254(19) 0.039(2) 0.0024(17) 0.0040(17) 0.0082(16)
C18 0.0214(18) 0.034(2) 0.0372(19) 0.0037(16) -0.0043(18) 0.0017(19)
C19 0.0240(19) 0.0187(16) 0.0244(16) -0.0016(13) 0.0040(16) 0.0020(15)
C20 0.029(2) 0.0215(19) 0.033(2) -0.0036(15) -0.0023(17) -0.0023(16)
C21 0.033(2) 0.0224(19) 0.0278(18) 0.0001(13) 0.0032(15) -0.0027(16)
C22 0.041(2) 0.0188(16) 0.0204(16) -0.0025(13) 0.0074(18) 0.0058(17)
C23 0.041(3) 0.036(2) 0.031(2) 0.0048(17) 0.0098(19) 0.006(2)
C24 0.049(3) 0.028(2) 0.032(2) -0.0107(17) 0.0075(19) -0.0057(19)
C25 0.0203(17) 0.0212(18) 0.040(2) 0.0031(16) -0.0037(15) 0.0013(16)
C26 0.039(2) 0.030(2) 0.040(2) 0.0036(16) -0.0156(19) 0.0034(18)
C27 0.032(2) 0.039(2) 0.054(3) 0.005(2) -0.001(2) -0.009(2)
C28 0.033(2) 0.028(2) 0.038(2) -0.0042(17) -0.0013(18) -0.0078(17)
C29 0.028(2) 0.033(2) 0.0249(18) 0.0034(16) -0.0045(16) -0.0016(17)

loop_
_atom_type_symbol
_atom_type_description
_atom_type_scat_dispersion_real
_atom_type_scat_dispersion_imag
_atom_type_scat_source
C C 0.0033 0.0016 'International Tables Vol C Tables 4.2.6.8 and 6.1.1.4'
H H 0.0000 0.0000 'International Tables Vol C Tables 4.2.6.8 and 6.1.1.4'
O O 0.0106 0.0060 'International Tables Vol C Tables 4.2.6.8 and 6.1.1.4'
P P 0.1023 0.0942 'International Tables Vol C Tables 4.2.6.8 and 6.1.1.4'
S S 0.1246 0.1234 'International Tables Vol C Tables 4.2.6.8 and 6.1.1.4'
Ru Ru -1.2594 0.8363 'International Tables Vol C Tables 4.2.6.8 and 6.1.1.4'

loop_
_geom_angle_atom_site_label_1
_geom_angle_atom_site_label_2
_geom_angle_atom_site_label_3
_geom_angle
S1 Ru P2 100.51(3)
S1 Ru P1 108.11(3)
P2 Ru P1 149.68(3)
S1 Ru O1 103.76(6)
P2 Ru O1 82.83(6)
P1 Ru O1 80.87(7)
S1 Ru H01 172.8(12)
P2 Ru H01 81.8(12)
P1 Ru H01 71.0(12)
O1 Ru H01 83.3(12)
S1 Ru H02 88.9(15)
P2 Ru H02 94.6(16)
P1 Ru H02 95.7(16)
O1 Ru H02 167.4(15)
H01 Ru H02 84(2)
O2 S1 C29 103.07(17)
O2 S1 C28 103.54(17)
C29 S1 C28 97.4(2)
O2 S1 Ru 118.87(11)
C29 S1 Ru 115.81(13)
C28 S1 Ru 115.21(14)
C1 P1 C19 106.81(16)
C1 P1 C16 99.95(17)
C19 P1 C16 100.81(17)
C1 P1 Ru 100.95(12)
C19 P1 Ru 119.81(12)
C16 P1 Ru 125.55(12)
C12 P2 C22 99.07(16)
C12 P2 C25 102.09(17)
C22 P2 C25 100.45(19)
C12 P2 Ru 101.93(12)
C22 P2 Ru 130.94(13)
C25 P2 Ru 117.43(13)
C11 O1 C2 114.2(3)
C11 O1 Ru 116.2(2)
C2 O1 Ru 115.5(2)
C2 C1 C6 116.2(3)
C2 C1 P1 118.6(3)
C6 C1 P1 124.9(3)
C1 C2 C3 124.1(3)
C1 C2 O1 118.1(3)
C3 C2 O1 117.7(3)
C2 C3 C4 116.7(3)
C2 C3 C7 117.8(3)
C4 C3 C7 125.4(3)
C5 C4 C3 120.8(4)
C5 C4 H4 119.6
C3 C4 H4 119.6
C4 C5 C6 120.0(4)
C4 C5 H5 120.0
C6 C5 H5 120.0
C5 C6 C1 121.6(4)
C5 C6 H6 119.2
C1 C6 H6 119.2
C10 C7 C3 106.6(3)
C10 C7 C9 111.5(3)
C3 C7 C9 112.2(3)
C10 C7 C8 109.8(3)
C3 C7 C8 108.5(3)
C9 C7 C8 108.2(3)
C7 C8 H8A 109.5
C7 C8 H8B 109.5
H8A C8 H8B 109.5
C7 C8 H8C 109.5
H8A C8 H8C 109.5
H8B C8 H8C 109.5
C7 C9 H9A 109.5
C7 C9 H9B 109.5
H9A C9 H9B 109.5
C7 C9 H9C 109.5
H9A C9 H9C 109.5
H9B C9 H9C 109.5
C15 C10 C11 117.3(4)
C15 C10 C7 124.5(3)
C11 C10 C7 118.1(3)
C12 C11 C10 123.1(3)
C12 C11 O1 118.8(3)
C10 C11 O1 118.0(3)
C11 C12 C13 117.3(3)
C11 C12 P2 120.2(3)
C13 C12 P2 122.5(3)
C14 C13 C12 121.0(4)
C14 C13 H13 119.5
C12 C13 H13 119.5
C13 C14 C15 119.6(3)
C13 C14 H14 120.2
C15 C14 H14 120.2
C10 C15 C14 121.6(3)
C10 C15 H15 119.2
C14 C15 H15 119.2
C18 C16 C17 109.6(3)
C18 C16 P1 109.5(3)
C17 C16 P1 116.5(3)
C18 C16 H16 106.9
C17 C16 H16 106.9
P1 C16 H16 106.9
C16 C17 H17A 109.5
C16 C17 H17B 109.5
H17A C17 H17B 109.5
C16 C17 H17C 109.5
H17A C17 H17C 109.5
H17B C17 H17C 109.5
C16 C18 H18A 109.5
C16 C18 H18B 109.5
H18A C18 H18B 109.5
C16 C18 H18C 109.5
H18A C18 H18C 109.5
H18B C18 H18C 109.5
C20 C19 C21 111.5(3)
C20 C19 P1 113.2(2)
C21 C19 P1 107.2(2)
C20 C19 H19 108.3
C21 C19 H19 108.3
P1 C19 H19 108.3
C19 C20 H20A 109.5
C19 C20 H20B 109.5
H20A C20 H20B 109.5
C19 C20 H20C 109.5
H20A C20 H20C 109.5
H20B C20 H20C 109.5
C19 C21 H21A 109.5
C19 C21 H21B 109.5
H21A C21 H21B 109.5
C19 C21 H21C 109.5
H21A C21 H21C 109.5
H21B C21 H21C 109.5
C23 C22 C24 110.2(3)
C23 C22 P2 112.1(3)
C24 C22 P2 112.5(3)
C23 C22 H22 107.3
C24 C22 H22 107.3
P2 C22 H22 107.3
C22 C23 H23A 109.5
C22 C23 H23B 109.5
H23A C23 H23B 109.5
C22 C23 H23C 109.5
H23A C23 H23C 109.5
H23B C23 H23C 109.5
C22 C24 H24A 109.5
C22 C24 H24B 109.5
H24A C24 H24B 109.5
C22 C24 H24C 109.5
H24A C24 H24C 109.5
H24B C24 H24C 109.5
C27 C25 C26 109.0(3)
C27 C25 P2 111.5(3)
C26 C25 P2 111.9(3)
C27 C25 H25 108.1
C26 C25 H25 108.1
P2 C25 H25 108.1
C25 C26 H26A 109.5
C25 C26 H26B 109.5
H26A C26 H26B 109.5
C25 C26 H26C 109.5
H26A C26 H26C 109.5
H26B C26 H26C 109.5
C25 C27 H27A 109.5
C25 C27 H27B 109.5
H27A C27 H27B 109.5
C25 C27 H27C 109.5
H27A C27 H27C 109.5
H27B C27 H27C 109.5
S1 C28 H28A 109.5
S1 C28 H28B 109.5
H28A C28 H28B 109.5
S1 C28 H28C 109.5
H28A C28 H28C 109.5
H28B C28 H28C 109.5
S1 C29 H29A 109.5
S1 C29 H29B 109.5
H29A C29 H29B 109.5
S1 C29 H29C 109.5
H29A C29 H29C 109.5
H29B C29 H29C 109.5

loop_
_geom_bond_atom_site_label_1
_geom_bond_atom_site_label_2
_geom_bond_distance
Ru S1 2.2520(9)
Ru P2 2.2643(9)
Ru P1 2.2767(9)
Ru O1 2.299(2)
Ru H01 1.63(3)
Ru H02 1.67(5)
S1 O2 1.491(3)
S1 C29 1.781(4)
S1 C28 1.795(4)
P1 C1 1.836(4)
P1 C19 1.854(4)
P1 C16 1.881(4)
P2 C12 1.849(4)
P2 C22 1.865(3)
P2 C25 1.875(4)
O1 C11 1.407(4)
O1 C2 1.417(4)
C1 C2 1.384(5)
C1 C6 1.396(5)
C2 C3 1.399(5)
C3 C4 1.399(5)
C3 C7 1.520(5)
C4 C5 1.380(5)
C4 H4 0.9500
C5 C6 1.389(5)
C5 H5 0.9500
C6 H6 0.9500
C7 C10 1.505(5)
C7 C9 1.544(5)
C7 C8 1.551(5)
C8 H8A 0.9800
C8 H8B 0.9800
C8 H8C 0.9800
C9 H9A 0.9800
C9 H9B 0.9800
C9 H9C 0.9800
C10 C15 1.378(5)
C10 C11 1.404(5)
C11 C12 1.389(5)
C12 C13 1.399(5)
C13 C14 1.389(5)
C13 H13 0.9500
C14 C15 1.392(6)
C14 H14 0.9500
C15 H15 0.9500
C16 C18 1.521(5)
C16 C17 1.537(5)
C16 H16 1.0000
C17 H17A 0.9800
C17 H17B 0.9800
C17 H17C 0.9800
C18 H18A 0.9800
C18 H18B 0.9800
C18 H18C 0.9800
C19 C20 1.517(5)
C19 C21 1.533(5)
C19 H19 1.0000
C20 H20A 0.9800
C20 H20B 0.9800
C20 H20C 0.9800
C21 H21A 0.9800
C21 H21B 0.9800
C21 H21C 0.9800
C22 C23 1.532(5)
C22 C24 1.536(6)
C22 H22 1.0000
C23 H23A 0.9800
C23 H23B 0.9800
C23 H23C 0.9800
C24 H24A 0.9800
C24 H24B 0.9800
C24 H24C 0.9800
C25 C27 1.527(6)
C25 C26 1.529(5)
C25 H25 1.0000
C26 H26A 0.9800
C26 H26B 0.9800
C26 H26C 0.9800
C27 H27A 0.9800
C27 H27B 0.9800
C27 H27C 0.9800
C28 H28A 0.9800
C28 H28B 0.9800
C28 H28C 0.9800
C29 H29A 0.9800
C29 H29B 0.9800
C29 H29C 0.9800
